data_4310278
loop_
_publ_author_name
'Yoo-Jin Kim'
'Myungkoo Suh'
'Duk-Young Jung'

_publ_section_title
;
 Crystal Structure and Spectroscopic Study of Novel Two- and
 Three-Dimensional Photoluminescent Eu(III)-Adipate Compounds
;
_journal_name_full 'Inorganic Chemistry'
_journal_page_first 245
_journal_page_last 250
_journal_paper_doi 10.1021/ic034418k
_journal_volume 43
_journal_year 2004
_chemical_formula_sum 'C18 H28 Eu2 O14'
_chemical_formula_weight 772.34
_chemical_name_common '[Eu2(adipate)3(H2O)]H2O'
_chemical_name_systematic
; 
 ? 
;
_space_group_IT_number 15
_symmetry_cell_setting monoclinic
_symmetry_space_group_name_Hall '-C 2yc'
_symmetry_space_group_name_H-M 'C 1 2/c 1'
_atom_sites_solution_hydrogens geom
_atom_sites_solution_primary direct
_atom_sites_solution_secondary difmap
_audit_creation_method SHELXL
_cell_angle_alpha 90.00
_cell_angle_beta 99.530(6)
_cell_angle_gamma 90.00
_cell_formula_units_Z 8
_cell_length_a 14.2486(12)
_cell_length_b 8.2733(7)
_cell_length_c 39.298(2)
_cell_measurement_temperature 296(2)
_cell_volume 4568.6(6)
_computing_cell_refinement 'Siemens XSCANS'
_computing_data_collection 'Siemens XSCANS'
_computing_data_reduction 'Siemens SHELXTL'
_computing_molecular_graphics 'Siemens SHELXTL'
_computing_publication_material 'Siemens SHELXTL'
_computing_structure_refinement 'SHELXL-93 (Sheldrick, 1993)'
_computing_structure_solution 'SHELXS-86 (Sheldrick, 1990)'
_diffrn_ambient_temperature 296(2)
_diffrn_radiation_monochromator graphite
_diffrn_radiation_source 'fine-focus sealed tube'
_diffrn_radiation_type MoK\a
_diffrn_radiation_wavelength 0.71073
_diffrn_reflns_av_R_equivalents 0.0498
_diffrn_reflns_av_sigmaI/netI 0.0394
_diffrn_reflns_limit_h_max 16
_diffrn_reflns_limit_h_min 0
_diffrn_reflns_limit_k_max 0
_diffrn_reflns_limit_k_min -9
_diffrn_reflns_limit_l_max 46
_diffrn_reflns_limit_l_min -46
_diffrn_reflns_number 4117
_diffrn_reflns_theta_max 25.01
_diffrn_reflns_theta_min 2.10
_exptl_absorpt_coefficient_mu 5.512
_exptl_crystal_colour COLORLESS
_exptl_crystal_density_diffrn 2.240
_exptl_crystal_description BLOCK
_exptl_crystal_F_000 2976
_exptl_crystal_size_max 0.32
_exptl_crystal_size_mid 0.28
_exptl_crystal_size_min 0.15
_refine_diff_density_max 1.683
_refine_diff_density_min -2.102
_refine_diff_density_rms 0.319
_refine_ls_extinction_coef 0.00035(6)
_refine_ls_extinction_expression Fc^*^=kFc[1+0.001xFc^2^\l^3^/sin(2\q)]^-1/4^
_refine_ls_extinction_method SHELXL
_refine_ls_goodness_of_fit_all 1.073
_refine_ls_goodness_of_fit_obs 1.052
_refine_ls_matrix_type full
_refine_ls_number_parameters 316
_refine_ls_number_reflns 3924
_refine_ls_number_restraints 0
_refine_ls_restrained_S_all 1.198
_refine_ls_restrained_S_obs 1.052
_refine_ls_R_factor_all 0.0791
_refine_ls_R_factor_obs 0.0654
_refine_ls_shift/esd_max -1.920
_refine_ls_shift/esd_mean 0.009
_refine_ls_structure_factor_coef Fsqd
_refine_ls_weighting_details 'w=1/[\s^2^(Fo^2^)+(0.0839P)^2^+314.6606P] where P=(Fo^2^+2Fc^2^)/3'
_refine_ls_weighting_scheme calc
_refine_ls_wR_factor_all 0.2040
_refine_ls_wR_factor_obs 0.1656
_reflns_number_observed 3404
_reflns_number_total 3949
_reflns_observed_criterion >2sigma(I)
_cod_data_source_file ic034418ksi20031026_094254_1.cif
_cod_data_source_block '[Eu2(adipate)3(H2O)]H2O'
_cod_depositor_comments
;
The following automatic conversions were performed:

'_refine_ls_weighting_scheme' value 'calc
w=1/[\s^2^(Fo^2^)+(0.0839P)^2^+314.6606P] where P=(Fo^2^+2Fc^2^)/3'
was changed to 'calc'. New tag '_refine_ls_weighting_details' was
created. The value of the new tag was set to
'w=1/[\s^2^(Fo^2^)+(0.0839P)^2^+314.6606P] where P=(Fo^2^+2Fc^2^)/3'.

Automatic conversion script
Id: cif_fix_values 3143 2015-03-26 13:38:13Z robertas 
;
_cod_original_cell_volume 4568.7(6)
_cod_database_code 4310278

loop_
_symmetry_equiv_pos_as_xyz
'x, y, z'
'-x, y, -z+1/2'
'x+1/2, y+1/2, z'
'-x+1/2, y+1/2, -z+1/2'
'-x, -y, -z'
'x, -y, z-1/2'
'-x+1/2, -y+1/2, -z'
'x+1/2, -y+1/2, z-1/2'

loop_
_atom_site_aniso_label
_atom_site_aniso_U_11
_atom_site_aniso_U_22
_atom_site_aniso_U_33
_atom_site_aniso_U_23
_atom_site_aniso_U_13
_atom_site_aniso_U_12
Eu1 0.0276(4) 0.0382(4) 0.0220(4) -0.0012(3) 0.0059(2) -0.0059(3)
Eu2 0.0269(4) 0.0338(4) 0.0213(4) -0.0003(3) 0.0054(3) -0.0045(3)
O1 0.034(5) 0.055(7) 0.035(5) 0.008(5) 0.002(4) -0.004(5)
O2 0.030(5) 0.060(7) 0.018(4) 0.001(4) 0.004(4) -0.018(5)
O3 0.035(5) 0.039(5) 0.029(5) 0.001(4) -0.003(4) -0.007(4)
O4 0.049(6) 0.055(7) 0.039(6) 0.011(5) 0.002(5) -0.016(5)
O5 0.045(7) 0.042(7) 0.061(8) 0.010(6) 0.005(6) -0.008(5)
O6 0.041(6) 0.038(6) 0.035(5) 0.006(5) 0.009(4) 0.005(4)
O7 0.035(5) 0.053(7) 0.050(6) -0.008(5) 0.018(5) -0.003(5)
O8 0.033(5) 0.046(6) 0.051(6) -0.018(5) 0.012(5) -0.008(5)
O9 0.063(7) 0.043(6) 0.032(5) -0.007(5) 0.000(5) -0.008(5)
O10 0.032(5) 0.057(7) 0.039(6) -0.014(5) 0.012(4) -0.002(5)
O11 0.048(6) 0.066(7) 0.024(5) 0.001(5) 0.013(4) -0.007(6)
O12 0.037(5) 0.057(7) 0.036(5) 0.017(5) -0.001(4) -0.020(5)
O13 0.065(7) 0.048(7) 0.037(6) -0.007(5) 0.024(5) -0.015(6)
C1 0.035(7) 0.037(8) 0.030(7) 0.000(6) 0.007(6) -0.004(6)
C2 0.054(10) 0.054(10) 0.040(8) 0.018(8) -0.004(7) -0.016(8)
C3 0.047(9) 0.057(10) 0.036(8) 0.012(7) -0.001(7) -0.008(8)
C4 0.025(6) 0.037(8) 0.036(7) -0.003(6) 0.001(5) 0.009(6)
C5 0.039(8) 0.058(10) 0.035(8) -0.014(7) 0.010(6) -0.009(7)
C6 0.037(8) 0.065(11) 0.042(9) -0.024(8) 0.011(7) -0.011(7)
C7 0.046(9) 0.065(11) 0.028(7) -0.012(7) 0.007(6) -0.005(8)
C8 0.037(8) 0.079(13) 0.040(9) -0.031(9) 0.005(7) -0.019(8)
C9 0.045(8) 0.030(7) 0.027(7) -0.005(6) 0.001(6) -0.013(6)
C10 0.026(6) 0.042(8) 0.023(6) -0.001(6) 0.001(5) 0.004(6)
C11 0.046(8) 0.056(10) 0.023(7) 0.001(7) 0.008(6) -0.010(7)
C12 0.034(7) 0.044(8) 0.024(6) -0.007(6) 0.003(5) 0.000(6)
C13 0.041(8) 0.038(8) 0.025(7) -0.001(6) 0.010(6) -0.001(6)
C14 0.032(7) 0.059(10) 0.027(7) 0.002(7) 0.006(6) 0.007(7)
C15 0.029(7) 0.059(9) 0.012(6) -0.004(6) 0.002(5) -0.004(6)
C16 0.041(8) 0.042(8) 0.022(6) -0.003(6) 0.003(6) -0.003(6)
C17 0.046(9) 0.076(13) 0.056(11) 0.016(10) -0.014(8) -0.022(9)
C18 0.048(14) 0.529(82) 0.083(18) 0.163(34) 0.009(13) 0.008(28)
OW 0.076(10) 0.081(11) 0.098(12) -0.001(9) 0.011(9) -0.006(8)

loop_
_atom_site_label
_atom_site_type_symbol
_atom_site_fract_x
_atom_site_fract_y
_atom_site_fract_z
_atom_site_U_iso_or_equiv
_atom_site_thermal_displace_type
_atom_site_occupancy
_atom_site_calc_flag
_atom_site_refinement_flags
_atom_site_disorder_group
Eu1 Eu 0.76139(5) 0.03962(9) 0.62764(2) 0.0290(3) Uani 1 d . .
Eu2 Eu 0.53015(4) -0.25660(8) 0.62372(2) 0.0272(3) Uani 1 d . .
O1 O 0.8926(7) -0.0655(14) 0.6651(3) 0.042(2) Uani 1 d . .
O2 O 0.6666(6) -0.1428(14) 0.6604(2) 0.036(2) Uani 1 d . .
O3 O 0.6056(7) -0.0327(12) 0.5963(2) 0.035(2) Uani 1 d . .
O4 O 0.5329(8) -0.4477(14) 0.6659(3) 0.048(3) Uani 1 d . .
O5 O 0.6583(9) 0.2743(16) 0.6215(3) 0.050(3) Uani 1 d . .
O6 O 0.8616(7) 0.2732(12) 0.6392(3) 0.038(2) Uani 1 d . .
O7 O 0.6553(7) -0.3878(14) 0.6026(3) 0.045(3) Uani 1 d . .
O8 O 0.7767(7) -0.2165(13) 0.6027(3) 0.043(3) Uani 1 d . .
O9 O 0.4245(9) -0.4430(13) 0.5915(3) 0.047(3) Uani 1 d . .
O10 O 0.4666(7) -0.0398(14) 0.6558(3) 0.042(3) Uani 1 d . .
O11 O 0.7762(8) 0.1074(15) 0.5685(2) 0.045(3) Uani 1 d . .
O12 O 0.4693(7) -0.1174(14) 0.5692(3) 0.044(3) Uani 1 d . .
O13 O 0.7274(9) 0.0724(14) 0.6878(3) 0.048(3) Uani 1 d . .
C1 C 0.5382(10) -0.0221(18) 0.5706(4) 0.034(3) Uani 1 d . .
C2 C 0.5436(12) 0.1016(22) 0.5443(4) 0.051(4) Uani 1 d . .
H2A H 0.6091(12) 0.1093(22) 0.5407(4) 0.061 Uiso 1 calc R .
H2B H 0.5266(12) 0.2049(22) 0.5532(4) 0.061 Uiso 1 calc R .
C3 C 0.4802(12) 0.0734(21) 0.5091(4) 0.048(4) Uani 1 d . .
H3A H 0.4798(12) 0.1694(21) 0.4949(4) 0.057 Uiso 1 calc R .
H3B H 0.4154(12) 0.0516(21) 0.5124(4) 0.057 Uiso 1 calc R .
C4 C 0.7264(9) -0.3411(18) 0.5907(4) 0.033(3) Uani 1 d . .
C5 C 0.7560(11) -0.4251(22) 0.5605(4) 0.044(4) Uani 1 d . .
H5A H 0.7860(11) -0.5271(22) 0.5680(4) 0.052 Uiso 1 calc R .
H5B H 0.8023(11) -0.3591(22) 0.5514(4) 0.052 Uiso 1 calc R .
C6 C 0.6710(11) -0.4567(23) 0.5319(4) 0.047(4) Uani 1 d . .
H6A H 0.6306(11) -0.5380(23) 0.5398(4) 0.057 Uiso 1 calc R .
H6B H 0.6340(11) -0.3581(23) 0.5277(4) 0.057 Uiso 1 calc R .
C7 C 0.6985(12) -0.5127(23) 0.4984(4) 0.047(4) Uani 1 d . .
H7A H 0.7395(12) -0.4317(23) 0.4907(4) 0.056 Uiso 1 calc R .
H7B H 0.7352(12) -0.6116(23) 0.5027(4) 0.056 Uiso 1 calc R .
C8 C 0.8837(11) 0.0432(25) 0.5302(4) 0.052(5) Uani 1 d . .
H8A H 0.9269(11) -0.0481(25) 0.5312(4) 0.063 Uiso 1 calc R .
H8B H 0.9178(11) 0.1376(25) 0.5241(4) 0.063 Uiso 1 calc R .
C9 C 0.8601(11) 0.0689(17) 0.5651(3) 0.034(3) Uani 1 d . .
C10 C 0.6837(9) -0.0599(18) 0.6881(3) 0.030(3) Uani 1 d . .
C11 C 0.6522(11) -0.1222(21) 0.7196(3) 0.041(4) Uani 1 d . .
H11A H 0.6694(11) -0.2356(21) 0.7218(3) 0.049 Uiso 1 calc R .
H11B H 0.5833(11) -0.1166(21) 0.7160(3) 0.049 Uiso 1 calc R .
C12 C 0.6893(10) -0.0414(19) 0.7538(3) 0.034(3) Uani 1 d . .
H12A H 0.6787(10) 0.0742(19) 0.7518(3) 0.041 Uiso 1 calc R .
H12B H 0.7573(10) -0.0598(19) 0.7598(3) 0.041 Uiso 1 calc R .
C13 C 0.3603(10) -0.1076(18) 0.7177(3) 0.034(3) Uani 1 d . .
H13A H 0.4279(10) -0.0853(18) 0.7238(3) 0.041 Uiso 1 calc R .
H13B H 0.3526(10) -0.2241(18) 0.7170(3) 0.041 Uiso 1 calc R .
C14 C 0.3257(10) -0.0412(21) 0.6822(3) 0.039(3) Uani 1 d . .
H14A H 0.2599(10) -0.0720(21) 0.6746(3) 0.047 Uiso 1 calc R .
H14B H 0.3294(10) 0.0759(21) 0.6826(3) 0.047 Uiso 1 calc R .
C15 C 0.3865(9) -0.1070(20) 0.6577(3) 0.034(3) Uani 1 d . .
C16 C 0.4795(10) -0.5510(18) 0.6760(3) 0.035(3) Uani 1 d . .
C17 C 0.5253(12) -0.6675(27) 0.7028(5) 0.062(5) Uani 1 d . .
H17A H 0.5932(12) -0.6470(27) 0.7079(5) 0.074 Uiso 1 calc R .
H17B H 0.5158(12) -0.7770(27) 0.6941(5) 0.074 Uiso 1 calc R .
C18 C 0.4823(17) -0.6500(74) 0.7358(7) 0.220(28) Uani 1 d . .
H18A H 0.4471(17) -0.5493(74) 0.7328(7) 0.264 Uiso 1 calc R .
H18B H 0.4347(17) -0.7347(74) 0.7342(7) 0.264 Uiso 1 calc R .
OW O 0.4772(12) 0.2269(20) 0.6125(5) 0.085(5) Uani 1 d . .
H5O1 H 0.6607(76) 0.3571(156) 0.6118(29) 0.000(26) Uiso 1 d . .
H5O2 H 0.6018(86) 0.2690(128) 0.6280(28) 0.000(25) Uiso 1 d . .

loop_
_atom_type_symbol
_atom_type_description
_atom_type_scat_dispersion_real
_atom_type_scat_dispersion_imag
_atom_type_scat_source
C C 0.0033 0.0016 'International Tables Vol C Tables 4.2.6.8 and 6.1.1.4'
H H 0.0000 0.0000 'International Tables Vol C Tables 4.2.6.8 and 6.1.1.4'
O O 0.0106 0.0060 'International Tables Vol C Tables 4.2.6.8 and 6.1.1.4'
Eu Eu -0.1578 3.6682 'International Tables Vol C Tables 4.2.6.8 and 6.1.1.4'

loop_
_geom_angle_atom_site_label_1
_geom_angle_atom_site_label_2
_geom_angle_atom_site_label_3
_geom_angle
_geom_angle_site_symmetry_1
_geom_angle_site_symmetry_3
_geom_angle_publ_flag
O1 Eu1 O8 79.0(4) . . ?
O1 Eu1 O6 78.0(4) . . ?
O8 Eu1 O6 135.1(3) . . ?
O1 Eu1 O5 140.0(4) . . ?
O8 Eu1 O5 140.7(4) . . ?
O6 Eu1 O5 72.9(4) . . ?
O1 Eu1 O3 142.5(4) . . ?
O8 Eu1 O3 73.0(4) . . ?
O6 Eu1 O3 139.4(3) . . ?
O5 Eu1 O3 70.0(4) . . ?
O1 Eu1 O11 119.9(4) . . ?
O8 Eu1 O11 77.4(4) . . ?
O6 Eu1 O11 81.5(4) . . ?
O5 Eu1 O11 82.4(4) . . ?
O3 Eu1 O11 77.8(3) . . ?
O1 Eu1 O13 72.9(4) . . ?
O8 Eu1 O13 122.3(4) . . ?
O6 Eu1 O13 86.3(3) . . ?
O5 Eu1 O13 78.4(4) . . ?
O3 Eu1 O13 101.7(4) . . ?
O11 Eu1 O13 159.6(4) . . ?
O1 Eu1 O2 84.0(3) . . ?
O8 Eu1 O2 76.6(4) . . ?
O6 Eu1 O2 137.6(3) . . ?
O5 Eu1 O2 99.4(4) . . ?
O3 Eu1 O2 65.7(3) . . ?
O11 Eu1 O2 140.0(3) . . ?
O13 Eu1 O2 51.5(3) . . ?
O1 Eu1 C10 75.7(3) . . ?
O8 Eu1 C10 99.2(4) . . ?
O6 Eu1 C10 111.6(4) . . ?
O5 Eu1 C10 90.1(4) . . ?
O3 Eu1 C10 84.5(3) . . ?
O11 Eu1 C10 162.3(4) . . ?
O13 Eu1 C10 25.6(4) . . ?
O2 Eu1 C10 26.0(4) . . ?
O1 Eu1 O9 73.0(3) . 3 ?
O8 Eu1 O9 72.9(3) . 3 ?
O6 Eu1 O9 63.7(3) . 3 ?
O5 Eu1 O9 115.5(4) . 3 ?
O3 Eu1 O9 120.0(3) . 3 ?
O11 Eu1 O9 47.4(3) . 3 ?
O13 Eu1 O9 138.3(3) . 3 ?
O2 Eu1 O9 144.7(3) . 3 ?
C10 Eu1 O9 148.7(3) . 3 ?
O1 Eu1 C9 96.3(4) . . ?
O8 Eu1 C9 69.4(4) . . ?
O6 Eu1 C9 75.5(3) . . ?
O5 Eu1 C9 102.1(4) . . ?
O3 Eu1 C9 96.6(3) . . ?
O11 Eu1 C9 23.6(4) . . ?
O13 Eu1 C9 160.6(4) . . ?
O2 Eu1 C9 145.2(3) . . ?
C10 Eu1 C9 167.4(4) . . ?
O9 Eu1 C9 24.5(3) 3 . ?
O1 Eu1 Eu2 110.8(3) . . ?
O8 Eu1 Eu2 64.9(2) . . ?
O6 Eu1 Eu2 160.0(2) . . ?
O5 Eu1 Eu2 90.3(3) . . ?
O3 Eu1 Eu2 33.9(2) . . ?
O11 Eu1 Eu2 107.4(3) . . ?
O13 Eu1 Eu2 79.6(3) . . ?
O2 Eu1 Eu2 33.1(2) . . ?
C10 Eu1 Eu2 56.4(3) . . ?
O9 Eu1 Eu2 135.4(2) 3 . ?
C9 Eu1 Eu2 119.7(2) . . ?
O4 Eu2 O7 90.8(4) . . ?
O4 Eu2 O9 82.5(4) . . ?
O7 Eu2 O9 87.9(4) . . ?
O4 Eu2 O2 85.5(4) . . ?
O7 Eu2 O2 78.9(4) . . ?
O9 Eu2 O2 162.0(4) . . ?
O4 Eu2 O10 95.6(4) . . ?
O7 Eu2 O10 152.3(4) . . ?
O9 Eu2 O10 119.7(4) . . ?
O2 Eu2 O10 74.7(4) . . ?
O4 Eu2 O12 156.4(4) . . ?
O7 Eu2 O12 95.0(4) . . ?
O9 Eu2 O12 74.8(4) . . ?
O2 Eu2 O12 118.1(3) . . ?
O10 Eu2 O12 89.9(4) . . ?
O4 Eu2 O3 151.2(3) . . ?
O7 Eu2 O3 77.4(4) . . ?
O9 Eu2 O3 122.5(3) . . ?
O2 Eu2 O3 66.6(3) . . ?
O10 Eu2 O3 84.3(4) . . ?
O12 Eu2 O3 52.2(3) . . ?
O4 Eu2 O6 78.5(4) . 3_445 ?
O7 Eu2 O6 156.2(4) . 3_445 ?
O9 Eu2 O6 69.8(4) . 3_445 ?
O2 Eu2 O6 120.7(3) . 3_445 ?
O10 Eu2 O6 51.1(3) . 3_445 ?
O12 Eu2 O6 87.3(3) . 3_445 ?
O3 Eu2 O6 121.2(3) . 3_445 ?
O4 Eu2 C1 176.6(4) . . ?
O7 Eu2 C1 86.1(4) . . ?
O9 Eu2 C1 98.7(4) . . ?
O2 Eu2 C1 92.6(4) . . ?
O10 Eu2 C1 86.6(4) . . ?
O12 Eu2 C1 25.8(4) . . ?
O3 Eu2 C1 26.4(3) . . ?
O6 Eu2 C1 104.9(4) 3_445 . ?
O4 Eu2 C15 83.7(4) . . ?
O7 Eu2 C15 173.3(4) . . ?
O9 Eu2 C15 95.1(4) . . ?
O2 Eu2 C15 96.8(4) . . ?
O10 Eu2 C15 26.1(4) . . ?
O12 Eu2 C15 91.6(4) . . ?
O3 Eu2 C15 105.8(4) . . ?
O6 Eu2 C15 25.4(4) 3_445 . ?
C1 Eu2 C15 99.4(4) . . ?
O4 Eu2 Eu1 118.1(3) . . ?
O7 Eu2 Eu1 68.7(3) . . ?
O9 Eu2 Eu1 147.9(3) . . ?
O2 Eu2 Eu1 34.8(2) . . ?
O10 Eu2 Eu1 84.6(2) . . ?
O12 Eu2 Eu1 85.3(2) . . ?
O3 Eu2 Eu1 33.2(2) . . ?
O6 Eu2 Eu1 135.1(2) 3_445 . ?
C1 Eu2 Eu1 59.5(3) . . ?
C15 Eu2 Eu1 110.7(3) . . ?
O4 Eu2 Eu1 66.6(3) . 3_445 ?
O7 Eu2 Eu1 125.1(3) . 3_445 ?
O9 Eu2 Eu1 42.1(3) . 3_445 ?
O2 Eu2 Eu1 141.5(2) . 3_445 ?
O10 Eu2 Eu1 81.9(2) . 3_445 ?
O12 Eu2 Eu1 91.6(2) . 3_445 ?
O3 Eu2 Eu1 141.1(2) . 3_445 ?
O6 Eu2 Eu1 31.1(2) 3_445 3_445 ?
C1 Eu2 Eu1 116.4(3) . 3_445 ?
C15 Eu2 Eu1 55.8(3) . 3_445 ?
Eu1 Eu2 Eu1 166.12(3) . 3_445 ?
C16 O1 Eu1 145.3(10) 3 . ?
C10 O2 Eu2 137.8(8) . . ?
C10 O2 Eu1 94.1(8) . . ?
Eu2 O2 Eu1 112.1(3) . . ?
C1 O3 Eu1 152.9(9) . . ?
C1 O3 Eu2 94.1(8) . . ?
Eu1 O3 Eu2 112.9(4) . . ?
C16 O4 Eu2 139.9(10) . . ?
C15 O6 Eu1 148.8(9) 3 . ?
C15 O6 Eu2 91.5(8) 3 3 ?
Eu1 O6 Eu2 115.1(4) . 3 ?
C4 O7 Eu2 134.5(10) . . ?
C4 O8 Eu1 141.2(9) . . ?
C9 O9 Eu2 134.0(9) 3_445 . ?
C9 O9 Eu1 82.9(9) 3_445 3_445 ?
Eu2 O9 Eu1 105.0(4) . 3_445 ?
C15 O10 Eu2 96.9(9) . . ?
C9 O11 Eu1 106.1(9) . . ?
C1 O12 Eu2 95.4(8) . . ?
C10 O13 Eu1 95.0(8) . . ?
O12 C1 O3 118.4(13) . . ?
O12 C1 C2 122.6(13) . . ?
O3 C1 C2 119.0(13) . . ?
O12 C1 Eu2 58.8(7) . . ?
O3 C1 Eu2 59.6(7) . . ?
C2 C1 Eu2 178.2(11) . . ?
C1 C2 C3 115.9(14) . . ?
C2 C3 C3 109.1(17) . 5_656 ?
O7 C4 O8 123.0(13) . . ?
O7 C4 C5 120.5(13) . . ?
O8 C4 C5 116.4(13) . . ?
C4 C5 C6 111.7(12) . . ?
C7 C6 C5 113.8(13) . . ?
C8 C7 C6 114.8(14) 7_646 . ?
C9 C8 C7 116.5(13) . 7_646 ?
O11 C9 O9 119.9(13) . 3 ?
O11 C9 C8 119.9(13) . . ?
O9 C9 C8 120.2(14) 3 . ?
O11 C9 Eu1 50.3(7) . . ?
O9 C9 Eu1 72.6(8) 3 . ?
C8 C9 Eu1 160.9(10) . . ?
O13 C10 O2 119.0(12) . . ?
O13 C10 C11 121.9(13) . . ?
O2 C10 C11 119.1(13) . . ?
O13 C10 Eu1 59.4(7) . . ?
O2 C10 Eu1 59.9(7) . . ?
C11 C10 Eu1 174.2(10) . . ?
C10 C11 C12 118.7(13) . . ?
C11 C12 C13 110.9(12) . 2_656 ?
C14 C13 C12 115.4(12) . 2_656 ?
C15 C14 C13 109.2(12) . . ?
O6 C15 O10 118.9(12) 3_445 . ?
O6 C15 C14 121.5(13) 3_445 . ?
O10 C15 C14 119.5(13) . . ?
O6 C15 Eu2 63.1(7) 3_445 . ?
O10 C15 Eu2 57.0(7) . . ?
C14 C15 Eu2 167.7(9) . . ?
O1 C16 O4 125.2(14) 3_445 . ?
O1 C16 C17 118.2(14) 3_445 . ?
O4 C16 C17 116.6(14) . . ?
C16 C17 C18 110.3(22) . . ?
C18 C18 C17 130.8(33) 2_656 . ?

loop_
_geom_bond_atom_site_label_1
_geom_bond_atom_site_label_2
_geom_bond_distance
_geom_bond_site_symmetry_2
_geom_bond_publ_flag
Eu1 O1 2.348(10) . ?
Eu1 O8 2.360(10) . ?
Eu1 O6 2.401(11) . ?
Eu1 O5 2.422(13) . ?
Eu1 O3 2.428(9) . ?
Eu1 O11 2.433(9) . ?
Eu1 O13 2.506(10) . ?
Eu1 O2 2.516(9) . ?
Eu1 C10 2.900(13) . ?
Eu1 O9 2.920(12) 3 ?
Eu1 C9 3.037(14) . ?
Eu1 Eu2 4.0887(9) . ?
Eu2 O4 2.286(11) . ?
Eu2 O7 2.352(10) . ?
Eu2 O9 2.369(11) . ?
Eu2 O2 2.412(9) . ?
Eu2 O10 2.450(10) . ?
Eu2 O12 2.461(10) . ?
Eu2 O3 2.477(10) . ?
Eu2 O6 2.586(10) 3_445 ?
Eu2 C1 2.865(14) . ?
Eu2 C15 2.899(14) . ?
Eu2 Eu1 4.2103(9) 3_445 ?
O1 C16 1.25(2) 3 ?
O2 C10 1.27(2) . ?
O3 C1 1.28(2) . ?
O4 C16 1.25(2) . ?
O6 C15 1.24(2) 3 ?
O6 Eu2 2.586(10) 3 ?
O7 C4 1.25(2) . ?
O8 C4 1.30(2) . ?
O9 C9 1.27(2) 3_445 ?
O9 Eu1 2.920(12) 3_445 ?
O10 C15 1.28(2) . ?
O11 C9 1.27(2) . ?
O12 C1 1.25(2) . ?
O13 C10 1.26(2) . ?
C1 C2 1.47(2) . ?
C2 C3 1.54(2) . ?
C3 C3 1.56(4) 5_656 ?
C4 C5 1.50(2) . ?
C5 C6 1.53(2) . ?
C6 C7 1.51(2) . ?
C7 C8 1.50(2) 7_646 ?
C8 C9 1.48(2) . ?
C8 C7 1.50(2) 7_646 ?
C9 O9 1.27(2) 3 ?
C10 C11 1.48(2) . ?
C11 C12 1.52(2) . ?
C12 C13 1.52(2) 2_656 ?
C13 C14 1.51(2) . ?
C13 C12 1.52(2) 2_656 ?
C14 C15 1.50(2) . ?
C15 O6 1.24(2) 3_445 ?
C16 O1 1.25(2) 3_445 ?
C16 C17 1.49(2) . ?
C17 C18 1.53(4) . ?
C18 C18 1.15(5) 2_656 ?
